data_7001126
loop_
_publ_author_name
'Izod, Keith'
'Bowman, Lyndsey J.'
'Wills, Corinne'
'Clegg, William'
'Harrington, Ross W.'

_publ_section_title
;
 Synthesis and structural characterisation of alkali metal complexes of
 heteroatom-stabilised 1,4- and 1,6-dicarbanions
;
_journal_issue 17
_journal_name_full 'Dalton Transactions'
_journal_page_first 3340
_journal_page_last 3347
_journal_paper_doi 10.1039/b822054a
_journal_year 2009
_chemical_formula_moiety 'C34 H84 B2 K2 O4 P2 Si4'
_chemical_formula_sum 'C34 H84 B2 K2 O4 P2 Si4'
_chemical_formula_weight 831.13
_chemical_name_systematic
;
?
;
_space_group_IT_number 2
_symmetry_cell_setting triclinic
_symmetry_space_group_name_Hall '-P 1'
_symmetry_space_group_name_H-M 'P -1'
_atom_sites_solution_hydrogens geom
_atom_sites_solution_primary direct
_atom_sites_solution_secondary difmap
_audit_creation_method SHELXL-97
_cell_angle_alpha 78.290(2)
_cell_angle_beta 76.748(2)
_cell_angle_gamma 71.916(1)
_cell_formula_units_Z 1
_cell_length_a 9.3401(9)
_cell_length_b 11.3130(11)
_cell_length_c 13.0533(13)
_cell_measurement_reflns_used 8852
_cell_measurement_temperature 150(2)
_cell_measurement_theta_max 28.3
_cell_measurement_theta_min 2.3
_cell_volume 1263.2(2)
_computing_cell_refinement 'Bruker SAINT'
_computing_data_collection 'Bruker SMART'
_computing_data_reduction 'Bruker SAINT'
_computing_molecular_graphics 'Bruker SHELXTL'
_computing_publication_material 'Bruker SHELXTL and local programs'
_computing_structure_refinement 'Bruker SHELXTL'
_computing_structure_solution 'Bruker SHELXTL'
_diffrn_ambient_temperature 150(2)
_diffrn_measured_fraction_theta_full 0.989
_diffrn_measured_fraction_theta_max 0.989
_diffrn_measurement_device_type 'Bruker SMART 1K CCD diffractometer'
_diffrn_measurement_method 'thin-slice \w scans'
_diffrn_radiation_monochromator graphite
_diffrn_radiation_source 'sealed tube'
_diffrn_radiation_type MoK\a
_diffrn_radiation_wavelength 0.71073
_diffrn_reflns_av_R_equivalents 0.0129
_diffrn_reflns_av_sigmaI/netI 0.0157
_diffrn_reflns_limit_h_max 11
_diffrn_reflns_limit_h_min -11
_diffrn_reflns_limit_k_max 13
_diffrn_reflns_limit_k_min -13
_diffrn_reflns_limit_l_max 15
_diffrn_reflns_limit_l_min -15
_diffrn_reflns_number 9090
_diffrn_reflns_theta_full 24.99
_diffrn_reflns_theta_max 24.99
_diffrn_reflns_theta_min 2.32
_diffrn_standards_number 0
_exptl_absorpt_coefficient_mu 0.376
_exptl_absorpt_correction_T_max 0.963
_exptl_absorpt_correction_T_min 0.864
_exptl_absorpt_correction_type multi-scan
_exptl_absorpt_process_details SADABS
_exptl_crystal_colour colourless
_exptl_crystal_density_diffrn 1.093
_exptl_crystal_density_method 'not measured'
_exptl_crystal_description slab
_exptl_crystal_F_000 454
_exptl_crystal_size_max 0.40
_exptl_crystal_size_mid 0.35
_exptl_crystal_size_min 0.10
_refine_diff_density_max 0.626
_refine_diff_density_min -0.461
_refine_diff_density_rms 0.048
_refine_ls_extinction_method none
_refine_ls_goodness_of_fit_ref 1.045
_refine_ls_hydrogen_treatment mixed
_refine_ls_matrix_type full
_refine_ls_number_parameters 255
_refine_ls_number_reflns 4402
_refine_ls_number_restraints 0
_refine_ls_restrained_S_all 1.045
_refine_ls_R_factor_all 0.0410
_refine_ls_R_factor_gt 0.0373
_refine_ls_shift/su_max 0.001
_refine_ls_shift/su_mean 0.000
_refine_ls_structure_factor_coef Fsqd
_refine_ls_weighting_details 'calc w=1/[\s^2^(Fo^2^)+(0.0541P)^2^+0.7862P] where P=(Fo^2^+2Fc^2^)/3'
_refine_ls_weighting_scheme calc
_refine_ls_wR_factor_gt 0.0989
_refine_ls_wR_factor_ref 0.1037
_reflns_number_gt 4011
_reflns_number_total 4402
_reflns_threshold_expression I>2\s(I)
_cod_data_source_file b822054a.txt
_cod_data_source_block ki293_compound10
_cod_database_code 7001126

loop_
_symmetry_equiv_pos_as_xyz
'x, y, z'
'-x, -y, -z'

loop_
_atom_site_label
_atom_site_type_symbol
_atom_site_fract_x
_atom_site_fract_y
_atom_site_fract_z
_atom_site_U_iso_or_equiv
_atom_site_adp_type
_atom_site_occupancy
_atom_site_symmetry_multiplicity
_atom_site_calc_flag
_atom_site_refinement_flags
_atom_site_disorder_assembly
_atom_site_disorder_group
K K 0.70337(5) 0.44378(4) 0.83785(4) 0.04417(15) Uani 1 1 d . . .
Si1 Si 0.76211(7) 0.76511(5) 0.66464(4) 0.03876(16) Uani 1 1 d . . .
Si2 Si 0.91361(5) 0.66220(4) 0.86768(4) 0.02623(13) Uani 1 1 d . A .
P P 0.57044(5) 0.76390(5) 0.89089(4) 0.03144(14) Uani 1 1 d . A .
O1 O 0.6295(2) 0.4103(2) 0.65953(17) 0.0749(6) Uani 1 1 d . A .
O2 O 0.95231(18) 0.25532(15) 0.80068(15) 0.0538(4) Uani 1 1 d . A .
C1 C 0.7410(2) 0.70535(17) 0.80693(14) 0.0279(4) Uani 1 1 d . A .
C2 C 1.0973(2) 0.6261(2) 0.76754(17) 0.0433(5) Uani 1 1 d . . .
H2A H 1.1849 0.6029 0.8041 0.065 Uiso 1 1 calc R A .
H2B H 1.1011 0.7006 0.7145 0.065 Uiso 1 1 calc R . .
H2C H 1.1012 0.5563 0.7322 0.065 Uiso 1 1 calc R . .
C3 C 0.9254(2) 0.79167(19) 0.93391(17) 0.0378(4) Uani 1 1 d . . .
H3A H 1.0219 0.7660 0.9608 0.057 Uiso 1 1 calc R A .
H3B H 0.8393 0.8081 0.9932 0.057 Uiso 1 1 calc R . .
H3C H 0.9211 0.8682 0.8822 0.057 Uiso 1 1 calc R . .
C4 C 0.9357(2) 0.51318(16) 0.96749(14) 0.0284(4) Uani 1 1 d . . .
H4A H 0.8375 0.5183 1.0175 0.034 Uiso 1 1 calc R . .
H4B H 0.9562 0.4411 0.9290 0.034 Uiso 1 1 calc R . .
C5 C 0.4058(2) 0.7372(2) 0.8545(2) 0.0531(6) Uani 1 1 d . . .
H5A H 0.3120 0.7749 0.9020 0.080 Uiso 1 1 calc R A .
H5B H 0.4195 0.6467 0.8610 0.080 Uiso 1 1 calc R . .
H5C H 0.3980 0.7757 0.7809 0.080 Uiso 1 1 calc R . .
C6 C 0.5151(3) 0.9354(2) 0.87875(18) 0.0459(5) Uani 1 1 d . . .
H6A H 0.4146 0.9645 0.9230 0.069 Uiso 1 1 calc R A .
H6B H 0.5100 0.9715 0.8044 0.069 Uiso 1 1 calc R . .
H6C H 0.5911 0.9620 0.9024 0.069 Uiso 1 1 calc R . .
C7 C 0.8721(3) 0.6376(3) 0.58098(19) 0.0585(6) Uani 1 1 d . A .
H7A H 0.8165 0.5740 0.5932 0.088 Uiso 1 1 calc R . .
H7B H 0.9734 0.5985 0.6004 0.088 Uiso 1 1 calc R . .
H7C H 0.8837 0.6738 0.5057 0.088 Uiso 1 1 calc R . .
C8 C 0.5779(3) 0.8331(3) 0.6103(2) 0.0725(9) Uani 1 1 d . A .
H8A H 0.5298 0.7662 0.6145 0.109 Uiso 1 1 calc R . .
H8B H 0.6001 0.8707 0.5359 0.109 Uiso 1 1 calc R . .
H8C H 0.5082 0.8977 0.6522 0.109 Uiso 1 1 calc R . .
C9 C 0.8582(4) 0.8959(3) 0.6230(2) 0.0689(8) Uani 1 1 d . A .
H9A H 0.9644 0.8637 0.6345 0.103 Uiso 1 1 calc R . .
H9B H 0.8033 0.9640 0.6654 0.103 Uiso 1 1 calc R . .
H9C H 0.8569 0.9278 0.5475 0.103 Uiso 1 1 calc R . .
C10 C 0.4883(15) 0.3636(14) 0.6570(10) 0.078(4) Uani 0.525(17) 1 d P A 1
H10A H 0.4183 0.3621 0.7265 0.093 Uiso 0.525(17) 1 calc PR A 1
H10B H 0.4305 0.4143 0.6006 0.093 Uiso 0.525(17) 1 calc PR A 1
C10A C 0.4878(17) 0.4172(17) 0.6652(12) 0.076(4) Uani 0.475(17) 1 d P A 2
H10C H 0.4330 0.5011 0.6325 0.091 Uiso 0.475(17) 1 calc PR A 2
H10D H 0.4376 0.4026 0.7403 0.091 Uiso 0.475(17) 1 calc PR A 2
C11 C 0.5730(13) 0.2371(8) 0.6324(6) 0.072(3) Uani 0.525(17) 1 d P A 1
H11A H 0.6264 0.1854 0.6906 0.087 Uiso 0.525(17) 1 calc PR A 1
H11B H 0.5059 0.1931 0.6163 0.087 Uiso 0.525(17) 1 calc PR A 1
C11A C 0.4862(16) 0.3146(19) 0.6043(11) 0.108(6) Uani 0.475(17) 1 d P A 2
H11C H 0.4175 0.3491 0.5514 0.130 Uiso 0.475(17) 1 calc PR A 2
H11D H 0.4543 0.2446 0.6534 0.130 Uiso 0.475(17) 1 calc PR A 2
C12 C 0.6735(7) 0.2675(5) 0.5439(4) 0.1285(18) Uani 0.525(17) 1 d P A 1
H12A H 0.6202 0.3120 0.4838 0.154 Uiso 0.525(17) 1 calc PR A 1
H12B H 0.7540 0.1919 0.5218 0.154 Uiso 0.525(17) 1 calc PR A 1
C12A C 0.6735(7) 0.2675(5) 0.5439(4) 0.1285(18) Uani 0.475(17) 1 d P A 2
H12C H 0.7214 0.1778 0.5677 0.154 Uiso 0.475(17) 1 calc PR A 2
H12D H 0.6845 0.2823 0.4655 0.154 Uiso 0.475(17) 1 calc PR A 2
C13 C 0.7346(4) 0.3467(5) 0.5805(3) 0.1064(15) Uani 1 1 d . . .
H13A H 0.8279 0.2961 0.6091 0.128 Uiso 1 1 calc R A 1
H13B H 0.7641 0.4084 0.5203 0.128 Uiso 1 1 calc R A 1
C14 C 0.9516(3) 0.1260(2) 0.8239(3) 0.0645(7) Uani 1 1 d . . .
H14A H 0.8632 0.1151 0.8009 0.077 Uiso 1 1 calc R A .
H14B H 0.9447 0.0967 0.9012 0.077 Uiso 1 1 calc R . .
C15 C 1.0936(4) 0.0557(3) 0.7661(5) 0.136(2) Uani 1 1 d . A .
H15A H 1.1496 -0.0114 0.8158 0.164 Uiso 1 1 calc R . .
H15B H 1.0717 0.0157 0.7128 0.164 Uiso 1 1 calc R . .
C16 C 1.1843(3) 0.1371(3) 0.7146(3) 0.0767(9) Uani 1 1 d . . .
H16A H 1.1964 0.1438 0.6365 0.092 Uiso 1 1 calc R A .
H16B H 1.2871 0.1052 0.7345 0.092 Uiso 1 1 calc R . .
C17 C 1.1031(3) 0.2623(2) 0.75006(19) 0.0495(5) Uani 1 1 d . A .
H17A H 1.1562 0.2794 0.8006 0.059 Uiso 1 1 calc R . .
H17B H 1.0986 0.3299 0.6884 0.059 Uiso 1 1 calc R . .
B B 0.5508(3) 0.6980(2) 1.04034(19) 0.0398(5) Uani 1 1 d . . .
H1A H 0.560(3) 0.594(2) 1.0468(19) 0.049(6) Uiso 1 1 d . . .
H1B H 0.641(3) 0.714(2) 1.078(2) 0.054(7) Uiso 1 1 d . . .
H1C H 0.432(3) 0.750(2) 1.072(2) 0.057(7) Uiso 1 1 d . . .

loop_
_atom_site_aniso_label
_atom_site_aniso_U_11
_atom_site_aniso_U_22
_atom_site_aniso_U_33
_atom_site_aniso_U_23
_atom_site_aniso_U_13
_atom_site_aniso_U_12
K 0.0346(2) 0.0381(3) 0.0616(3) -0.0178(2) 0.0050(2) -0.01561(19)
Si1 0.0482(3) 0.0404(3) 0.0268(3) -0.0020(2) -0.0126(2) -0.0086(3)
Si2 0.0238(2) 0.0282(3) 0.0276(3) -0.00082(19) -0.00616(19) -0.00940(19)
P 0.0252(2) 0.0332(3) 0.0358(3) -0.0068(2) -0.00848(19) -0.00448(19)
O1 0.0724(13) 0.0955(15) 0.0691(12) -0.0326(11) 0.0131(10) -0.0459(12)
O2 0.0413(9) 0.0415(9) 0.0780(12) -0.0203(8) -0.0026(8) -0.0089(7)
C1 0.0275(9) 0.0290(9) 0.0274(9) -0.0037(7) -0.0083(7) -0.0057(7)
C2 0.0301(10) 0.0546(13) 0.0414(11) -0.0017(10) -0.0015(9) -0.0128(9)
C3 0.0439(11) 0.0339(10) 0.0426(11) 0.0002(8) -0.0158(9) -0.0182(9)
C4 0.0262(9) 0.0274(9) 0.0332(9) -0.0008(7) -0.0101(7) -0.0085(7)
C5 0.0285(11) 0.0605(15) 0.0738(16) -0.0197(12) -0.0176(11) -0.0051(10)
C6 0.0501(13) 0.0352(11) 0.0460(12) -0.0104(9) -0.0106(10) 0.0015(9)
C7 0.0707(17) 0.0668(16) 0.0342(12) -0.0168(11) -0.0019(11) -0.0130(13)
C8 0.0718(18) 0.096(2) 0.0406(13) -0.0059(14) -0.0303(13) 0.0019(16)
C9 0.106(2) 0.0558(16) 0.0458(14) 0.0156(12) -0.0178(15) -0.0356(16)
C10 0.052(4) 0.132(11) 0.047(6) 0.001(6) 0.004(4) -0.040(7)
C10A 0.050(5) 0.128(11) 0.051(4) -0.022(7) -0.025(3) -0.009(6)
C11 0.081(6) 0.082(5) 0.074(4) -0.008(3) -0.020(4) -0.048(4)
C11A 0.080(7) 0.186(16) 0.100(7) -0.046(9) -0.012(6) -0.082(9)
C12 0.180(5) 0.110(3) 0.112(3) -0.042(3) 0.015(3) -0.076(3)
C12A 0.180(5) 0.110(3) 0.112(3) -0.042(3) 0.015(3) -0.076(3)
C13 0.0555(19) 0.179(4) 0.095(3) -0.068(3) -0.0094(18) -0.019(2)
C14 0.0575(15) 0.0444(13) 0.092(2) -0.0224(13) 0.0057(14) -0.0202(12)
C15 0.062(2) 0.0530(18) 0.271(6) -0.059(3) 0.054(3) -0.0212(16)
C16 0.0586(17) 0.0536(16) 0.090(2) -0.0030(15) 0.0155(15) -0.0017(13)
C17 0.0494(13) 0.0529(13) 0.0471(13) -0.0043(10) -0.0050(10) -0.0197(11)
B 0.0313(12) 0.0452(13) 0.0385(12) -0.0028(10) 0.0017(9) -0.0124(10)

loop_
_atom_type_symbol
_atom_type_description
_atom_type_scat_dispersion_real
_atom_type_scat_dispersion_imag
_atom_type_scat_source
C C 0.0033 0.0016 'International Tables Vol C Tables 4.2.6.8 and 6.1.1.4'
H H 0.0000 0.0000 'International Tables Vol C Tables 4.2.6.8 and 6.1.1.4'
B B 0.0013 0.0007 'International Tables Vol C Tables 4.2.6.8 and 6.1.1.4'
O O 0.0106 0.0060 'International Tables Vol C Tables 4.2.6.8 and 6.1.1.4'
Si Si 0.0817 0.0704 'International Tables Vol C Tables 4.2.6.8 and 6.1.1.4'
P P 0.1023 0.0942 'International Tables Vol C Tables 4.2.6.8 and 6.1.1.4'
K K 0.2009 0.2494 'International Tables Vol C Tables 4.2.6.8 and 6.1.1.4'

loop_
_geom_angle_atom_site_label_1
_geom_angle_atom_site_label_2
_geom_angle_atom_site_label_3
_geom_angle
_geom_angle_site_symmetry_1
_geom_angle_site_symmetry_3
_geom_angle_publ_flag
O1 K O2 86.83(6) . . ?
O1 K C1 108.49(6) . . ?
O1 K C4 152.10(5) . . ?
O2 K C1 118.04(5) . . ?
O2 K C4 80.16(5) . . ?
C1 K C4 58.36(4) . . ?
C1 Si1 C7 112.01(10) . . ?
C1 Si1 C8 115.67(11) . . ?
C1 Si1 C9 114.37(10) . . ?
C7 Si1 C8 102.77(13) . . ?
C7 Si1 C9 107.55(14) . . ?
C8 Si1 C9 103.39(15) . . ?
C1 Si2 C2 112.89(9) . . ?
C1 Si2 C3 112.87(9) . . ?
C1 Si2 C4 114.16(8) . . ?
C2 Si2 C3 105.04(10) . . ?
C2 Si2 C4 102.81(9) . . ?
C3 Si2 C4 108.21(9) . . ?
C1 P C5 112.48(10) . . ?
C1 P C6 112.32(10) . . ?
C1 P B 118.61(10) . . ?
C5 P C6 101.34(11) . . ?
C5 P B 102.45(12) . . ?
C6 P B 107.86(11) . . ?
K O1 C10 124.6(5) . . ?
K O1 C10A 115.6(6) . . ?
K O1 C13 123.8(2) . . ?
C10 O1 C13 98.6(5) . . ?
C10A O1 C13 116.8(7) . . ?
K O2 C14 123.23(14) . . ?
K O2 C17 127.76(13) . . ?
C14 O2 C17 108.90(18) . . ?
K C1 Si1 108.27(8) . . ?
K C1 Si2 96.80(7) . . ?
K C1 P 94.43(7) . . ?
Si1 C1 Si2 117.02(10) . . ?
Si1 C1 P 119.52(10) . . ?
Si2 C1 P 114.64(10) . . ?
Si2 C2 H2A 109.5 . . ?
Si2 C2 H2B 109.5 . . ?
Si2 C2 H2C 109.5 . . ?
H2A C2 H2B 109.5 . . ?
H2A C2 H2C 109.5 . . ?
H2B C2 H2C 109.5 . . ?
Si2 C3 H3A 109.5 . . ?
Si2 C3 H3B 109.5 . . ?
Si2 C3 H3C 109.5 . . ?
H3A C3 H3B 109.5 . . ?
H3A C3 H3C 109.5 . . ?
H3B C3 H3C 109.5 . . ?
K C4 Si2 84.63(6) . . ?
K C4 C4 156.94(16) . 2_767 ?
K C4 H4A 73.8 . . ?
K C4 H4B 50.9 . . ?
Si2 C4 C4 114.96(16) . 2_767 ?
Si2 C4 H4A 108.5 . . ?
Si2 C4 H4B 108.5 . . ?
C4 C4 H4A 108.5 2_767 . ?
C4 C4 H4B 108.5 2_767 . ?
H4A C4 H4B 107.5 . . ?
P C5 H5A 109.5 . . ?
P C5 H5B 109.5 . . ?
P C5 H5C 109.5 . . ?
H5A C5 H5B 109.5 . . ?
H5A C5 H5C 109.5 . . ?
H5B C5 H5C 109.5 . . ?
P C6 H6A 109.5 . . ?
P C6 H6B 109.5 . . ?
P C6 H6C 109.5 . . ?
H6A C6 H6B 109.5 . . ?
H6A C6 H6C 109.5 . . ?
H6B C6 H6C 109.5 . . ?
Si1 C7 H7A 109.5 . . ?
Si1 C7 H7B 109.5 . . ?
Si1 C7 H7C 109.5 . . ?
H7A C7 H7B 109.5 . . ?
H7A C7 H7C 109.5 . . ?
H7B C7 H7C 109.5 . . ?
Si1 C8 H8A 109.5 . . ?
Si1 C8 H8B 109.5 . . ?
Si1 C8 H8C 109.5 . . ?
H8A C8 H8B 109.5 . . ?
H8A C8 H8C 109.5 . . ?
H8B C8 H8C 109.5 . . ?
Si1 C9 H9A 109.5 . . ?
Si1 C9 H9B 109.5 . . ?
Si1 C9 H9C 109.5 . . ?
H9A C9 H9B 109.5 . . ?
H9A C9 H9C 109.5 . . ?
H9B C9 H9C 109.5 . . ?
O1 C10 H10A 112.2 . . ?
O1 C10 H10B 112.2 . . ?
O1 C10 C11 97.9(8) . . ?
H10A C10 H10B 109.8 . . ?
H10A C10 C11 112.2 . . ?
H10B C10 C11 112.2 . . ?
O1 C10A H10C 110.5 . . ?
O1 C10A H10D 110.5 . . ?
O1 C10A C11A 106.3(11) . . ?
H10C C10A H10D 108.7 . . ?
H10C C10A C11A 110.5 . . ?
H10D C10A C11A 110.5 . . ?
C10 C11 H11A 111.9 . . ?
C10 C11 H11B 111.9 . . ?
C10 C11 C12 99.3(7) . . ?
H11A C11 H11B 109.6 . . ?
H11A C11 C12 111.9 . . ?
H11B C11 C12 111.9 . . ?
C10A C11A H11C 111.4 . . ?
C10A C11A H11D 111.4 . . ?
H11C C11A H11D 109.2 . . ?
C11 C12 H12A 111.4 . . ?
C11 C12 H12B 111.4 . . ?
C11 C12 C13 101.7(5) . . ?
H12A C12 H12B 109.3 . . ?
H12A C12 C13 111.4 . . ?
H12B C12 C13 111.4 . . ?
O1 C13 C12 111.5(4) . . ?
O1 C13 H13A 109.3 . . ?
O1 C13 H13B 109.3 . . ?
C12 C13 H13A 109.3 . . ?
C12 C13 H13B 109.3 . . ?
H13A C13 H13B 108.0 . . ?
O2 C14 H14A 110.4 . . ?
O2 C14 H14B 110.4 . . ?
O2 C14 C15 106.7(2) . . ?
H14A C14 H14B 108.6 . . ?
H14A C14 C15 110.4 . . ?
H14B C14 C15 110.4 . . ?
C14 C15 H15A 109.8 . . ?
C14 C15 H15B 109.8 . . ?
C14 C15 C16 109.6(3) . . ?
H15A C15 H15B 108.2 . . ?
H15A C15 C16 109.8 . . ?
H15B C15 C16 109.8 . . ?
C15 C16 H16A 110.4 . . ?
C15 C16 H16B 110.4 . . ?
C15 C16 C17 106.7(2) . . ?
H16A C16 H16B 108.6 . . ?
H16A C16 C17 110.4 . . ?
H16B C16 C17 110.4 . . ?
O2 C17 C16 105.7(2) . . ?
O2 C17 H17A 110.6 . . ?
O2 C17 H17B 110.6 . . ?
C16 C17 H17A 110.6 . . ?
C16 C17 H17B 110.6 . . ?
H17A C17 H17B 108.7 . . ?
P B H1A 106.6(12) . . ?
P B H1B 111.9(13) . . ?
P B H1C 102.2(13) . . ?
H1A B H1B 112.3(18) . . ?
H1A B H1C 109.7(18) . . ?
H1B B H1C 113.4(18) . . ?

loop_
_geom_bond_atom_site_label_1
_geom_bond_atom_site_label_2
_geom_bond_distance
_geom_bond_site_symmetry_2
_geom_bond_publ_flag
K O1 2.701(2) . ?
K O2 2.6481(16) . ?
K C1 3.0232(19) . ?
K C4 3.3868(18) . ?
Si1 C1 1.8305(18) . ?
Si1 C7 1.880(2) . ?
Si1 C8 1.890(3) . ?
Si1 C9 1.888(3) . ?
Si2 C1 1.8454(18) . ?
Si2 C2 1.890(2) . ?
Si2 C3 1.888(2) . ?
Si2 C4 1.8968(18) . ?
P C1 1.7371(18) . ?
P C5 1.834(2) . ?
P C6 1.829(2) . ?
P B 1.930(2) . ?
O1 C10 1.574(14) . ?
O1 C10A 1.287(15) . ?
O1 C13 1.394(4) . ?
O2 C14 1.434(3) . ?
O2 C17 1.431(3) . ?
C2 H2A 0.980 . ?
C2 H2B 0.980 . ?
C2 H2C 0.980 . ?
C3 H3A 0.980 . ?
C3 H3B 0.980 . ?
C3 H3C 0.980 . ?
C4 C4 1.547(3) 2_767 ?
C4 H4A 0.990 . ?
C4 H4B 0.990 . ?
C5 H5A 0.980 . ?
C5 H5B 0.980 . ?
C5 H5C 0.980 . ?
C6 H6A 0.980 . ?
C6 H6B 0.980 . ?
C6 H6C 0.980 . ?
C7 H7A 0.980 . ?
C7 H7B 0.980 . ?
C7 H7C 0.980 . ?
C8 H8A 0.980 . ?
C8 H8B 0.980 . ?
C8 H8C 0.980 . ?
C9 H9A 0.980 . ?
C9 H9B 0.980 . ?
C9 H9C 0.980 . ?
C10 H10A 0.990 . ?
C10 H10B 0.990 . ?
C10 C11 1.465(15) . ?
C10A H10C 0.990 . ?
C10A H10D 0.990 . ?
C10A C11A 1.539(16) . ?
C11 H11A 0.990 . ?
C11 H11B 0.990 . ?
C11 C12 1.369(8) . ?
C11A H11C 0.990 . ?
C11A H11D 0.990 . ?
C12 H12A 0.990 . ?
C12 H12B 0.990 . ?
C12 C13 1.404(6) . ?
C13 H13A 0.990 . ?
C13 H13B 0.990 . ?
C14 H14A 0.990 . ?
C14 H14B 0.990 . ?
C14 C15 1.446(4) . ?
C15 H15A 0.990 . ?
C15 H15B 0.990 . ?
C15 C16 1.411(4) . ?
C16 H16A 0.990 . ?
C16 H16B 0.990 . ?
C16 C17 1.494(4) . ?
C17 H17A 0.990 . ?
C17 H17B 0.990 . ?
B H1A 1.14(2) . ?
B H1B 1.14(3) . ?
B H1C 1.11(3) . ?
